data_4114303
loop_
_publ_author_name
'Masahito Ochiai'
'Kazunori Miyamoto'
'Motoo Shiro'
'Tomoyuki Ozawa'
'Kentaro Yamaguchi'

_publ_section_title
;
 Isolation, Characterization, and Reaction of Activated Iodosylbenzene
 Monomer Hydroxy(phenyl)iodonium Ion with Hypervalent Bonding:
 Supramolecular Complex PhI+OH.18-Crown-6 with Secondary I...O
 Interactions
;
_journal_name_full 'Journal of the American Chemical Society'
_journal_page_first 13006
_journal_page_last 13007
_journal_paper_doi 10.1021/ja0377899
_journal_volume 125
_journal_year 2003
_chemical_formula_moiety 'C18 H30 I O7, B F4'
_chemical_formula_sum 'C18 H30 B F4 I O7'
_chemical_formula_weight 572.14
_space_group_IT_number 2
_symmetry_cell_setting triclinic
_symmetry_Int_Tables_number 2
_symmetry_space_group_name_Hall '-P 1'
_symmetry_space_group_name_H-M 'P -1'
_audit_creation_date 'Thu Jan 30 08:42:51 2003'
_audit_creation_method 'by teXsan'
_cell_angle_alpha 119.27(2)
_cell_angle_beta 112.33(2)
_cell_angle_gamma 83.36(2)
_cell_formula_units_Z 2
_cell_length_a 9.409(2)
_cell_length_b 11.449(3)
_cell_length_c 13.198(3)
_cell_measurement_reflns_used 10898
_cell_measurement_temperature 93.2
_cell_measurement_theta_max 30.1
_cell_measurement_theta_min 3.2
_cell_volume 1142.9(6)
_computing_cell_refinement 'PROCESS-AUTO (Rigaku, 1998)'
_computing_data_collection 'PROCESS-AUTO (Rigaku, 1998)'
_computing_data_reduction 'teXsan (MSC & Rigaku, 1999)'
_computing_molecular_graphics 'ORTEP (Johnson, 1976)'
_computing_publication_material 'teXsan (MSC & Rigaku, 1999)'
_computing_structure_refinement 'teXsan (MSC & Rigaku, 1999)'
_computing_structure_solution 'PATTY (Beurskens, 1994)'
_diffrn_detector_area_resol_mean 10.00
_diffrn_measured_fraction_theta_full 0.9637
_diffrn_measured_fraction_theta_max 0.9637
_diffrn_measurement_device_type 'Rigaku RAXIS-RAPID Imaging Plate'
_diffrn_measurement_method \w
_diffrn_radiation_type 'Mo K\a'
_diffrn_radiation_wavelength 0.7107
_diffrn_reflns_av_R_equivalents 0.024
_diffrn_reflns_limit_h_max 13
_diffrn_reflns_limit_h_min -10
_diffrn_reflns_limit_k_max 16
_diffrn_reflns_limit_k_min -15
_diffrn_reflns_limit_l_max 18
_diffrn_reflns_limit_l_min -18
_diffrn_reflns_number 11705
_diffrn_reflns_theta_full 30.03
_diffrn_reflns_theta_max 30.03
_exptl_absorpt_coefficient_mu 1.470
_exptl_absorpt_correction_T_max 0.863
_exptl_absorpt_correction_T_min 0.585
_exptl_absorpt_correction_type multi-scan
_exptl_absorpt_process_details 'ABSCOR (Higashi, 1995)'
_exptl_crystal_colour colorless
_exptl_crystal_density_diffrn 1.662
_exptl_crystal_description block
_exptl_crystal_F_000 576.00
_exptl_crystal_size_max 0.300
_exptl_crystal_size_mid 0.200
_exptl_crystal_size_min 0.100
_refine_diff_density_max 1.43
_refine_diff_density_min -0.82
_refine_ls_extinction_method none
_refine_ls_goodness_of_fit_ref 1.053
_refine_ls_number_parameters 283
_refine_ls_number_reflns 6428
_refine_ls_R_factor_gt 0.0252
_refine_ls_shift/su_max 0.0011
_refine_ls_structure_factor_coef Fsqd
_refine_ls_weighting_details 'w = 1/[\s^2^(Fo^2^) + (0.05000(Max(Fo^2^,0) + 2Fc^2^)/3)^2^]'
_refine_ls_weighting_scheme calc
_refine_ls_wR_factor_ref 0.0827
_reflns_number_gt 5588
_reflns_number_total 6428
_reflns_threshold_expression F^2^>2.0\s(F^2^)
_cod_data_source_file ja0377899si20030806_104041.cif
_cod_data_source_block General
_cod_original_cell_volume 1142.9(5)
_cod_original_sg_symbol_H-M 'P -1 '
_cod_original_formula_sum 'C18 H30 B F4 I O7 '
_cod_database_code 4114303

loop_
_symmetry_equiv_pos_as_xyz
x,y,z
-x,-y,-z

loop_
_atom_site_label
_atom_site_type_symbol
_atom_site_fract_x
_atom_site_fract_y
_atom_site_fract_z
_atom_site_U_iso_or_equiv
_atom_site_adp_type
_atom_site_occupancy
_atom_site_calc_flag
I1 I 0.48110(2) 0.59793(2) 0.19016(2) 0.01406(4) Uani 1.00 d
F1 F 0.8540(2) 0.0693(2) 0.1436(2) 0.0339(5) Uani 1.00 d
F2 F 0.9527(2) 0.2673(2) 0.3230(2) 0.0297(5) Uani 1.00 d
F3 F 0.6938(2) 0.2051(2) 0.2373(2) 0.0439(6) Uani 1.00 d
F4 F 0.8657(2) 0.0937(2) 0.3283(2) 0.0282(5) Uani 1.00 d
O1 O 0.3487(2) 0.5888(2) 0.0322(2) 0.0194(5) Uani 1.00 d
O2 O 0.6580(2) 0.5725(2) 0.3834(2) 0.0187(4) Uani 1.00 d
O3 O 0.8100(2) 0.6676(2) 0.2804(2) 0.0195(4) Uani 1.00 d
O4 O 0.6211(2) 0.8170(2) 0.1687(2) 0.0217(5) Uani 1.00 d
O5 O 0.2914(2) 0.8404(2) 0.0970(2) 0.0228(5) Uani 1.00 d
O6 O 0.2444(2) 0.8720(2) 0.3146(2) 0.0222(5) Uani 1.00 d
O7 O 0.4651(2) 0.7805(2) 0.4775(2) 0.0206(5) Uani 1.00 d
C1 C 0.3120(3) 0.4883(2) 0.1855(2) 0.0151(5) Uani 1.00 d
C2 C 0.1641(3) 0.5316(3) 0.1637(3) 0.0194(6) Uani 1.00 d
C3 C 0.0473(3) 0.4543(3) 0.1511(3) 0.0233(6) Uani 1.00 d
C4 C 0.0804(3) 0.3371(3) 0.1603(3) 0.0245(7) Uani 1.00 d
C5 C 0.2289(4) 0.2959(3) 0.1811(3) 0.0242(7) Uani 1.00 d
C6 C 0.3476(3) 0.3704(3) 0.1930(3) 0.0195(6) Uani 1.00 d
C7 C 0.8086(3) 0.5404(3) 0.3769(3) 0.0231(7) Uani 1.00 d
C8 C 0.8922(3) 0.6544(3) 0.3894(3) 0.0220(6) Uani 1.00 d
C9 C 0.8701(3) 0.7767(3) 0.2807(3) 0.0201(6) Uani 1.00 d
C10 C 0.7699(3) 0.7801(3) 0.1630(3) 0.0209(6) Uani 1.00 d
C11 C 0.5308(3) 0.8544(3) 0.0763(3) 0.0242(7) Uani 1.00 d
C12 C 0.4007(3) 0.9308(3) 0.1120(3) 0.0257(7) Uani 1.00 d
C13 C 0.1666(3) 0.9038(3) 0.1362(3) 0.0240(7) Uani 1.00 d
C14 C 0.2112(3) 0.9725(3) 0.2760(3) 0.0252(7) Uani 1.00 d
C15 C 0.2776(3) 0.9319(3) 0.4458(3) 0.0254(7) Uani 1.00 d
C16 C 0.3196(3) 0.8265(3) 0.4856(3) 0.0254(7) Uani 1.00 d
C17 C 0.5084(3) 0.6790(3) 0.5132(3) 0.0234(7) Uani 1.00 d
C18 C 0.6658(3) 0.6407(3) 0.5103(3) 0.0220(6) Uani 1.00 d
B1 B 0.8404(4) 0.1600(3) 0.2587(3) 0.0219(7) Uani 1.00 d
H1O H 0.331(4) 0.656(4) 0.046(4) 0.0239 Uiso 1.00 calc
H2 H 0.1430 0.6116 0.1576 0.0233 Uiso 1.00 calc
H3 H -0.0545 0.4816 0.1362 0.0280 Uiso 1.00 calc
H4 H 0.0011 0.2853 0.1524 0.0294 Uiso 1.00 calc
H5 H 0.2501 0.2159 0.1872 0.0291 Uiso 1.00 calc
H6 H 0.4488 0.3418 0.2057 0.0235 Uiso 1.00 calc
H7a H 0.8686 0.5214 0.4426 0.0278 Uiso 1.00 calc
H7b H 0.7966 0.4634 0.2985 0.0278 Uiso 1.00 calc
H8a H 0.9949 0.6347 0.3950 0.0264 Uiso 1.00 calc
H8b H 0.8938 0.7353 0.4622 0.0264 Uiso 1.00 calc
H9a H 0.8693 0.8588 0.3515 0.0241 Uiso 1.00 calc
H9b H 0.9728 0.7636 0.2833 0.0241 Uiso 1.00 calc
H10a H 0.7596 0.6940 0.0927 0.0251 Uiso 1.00 calc
H10b H 0.8148 0.8444 0.1556 0.0251 Uiso 1.00 calc
H11a H 0.5936 0.9097 0.0719 0.0291 Uiso 1.00 calc
H11b H 0.4899 0.7760 -0.0028 0.0291 Uiso 1.00 calc
H12a H 0.3512 0.9697 0.0595 0.0308 Uiso 1.00 calc
H12b H 0.4405 0.9998 0.1968 0.0308 Uiso 1.00 calc
H13a H 0.1335 0.9689 0.1091 0.0288 Uiso 1.00 calc
H13b H 0.0841 0.8372 0.0980 0.0288 Uiso 1.00 calc
H14a H 0.1285 1.0201 0.2976 0.0302 Uiso 1.00 calc
H14b H 0.2999 1.0336 0.3161 0.0302 Uiso 1.00 calc
H15a H 0.3613 0.9991 0.4907 0.0304 Uiso 1.00 calc
H15b H 0.1893 0.9716 0.4628 0.0304 Uiso 1.00 calc
H16a H 0.2425 0.7531 0.4324 0.0305 Uiso 1.00 calc
H16b H 0.3267 0.8635 0.5695 0.0305 Uiso 1.00 calc
H17a H 0.5109 0.7121 0.5954 0.0281 Uiso 1.00 calc
H17b H 0.4358 0.6025 0.4565 0.0281 Uiso 1.00 calc
H18a H 0.7019 0.5829 0.5458 0.0264 Uiso 1.00 calc
H18b H 0.7349 0.7194 0.5573 0.0264 Uiso 1.00 calc

loop_
_atom_site_aniso_label
_atom_site_aniso_U_11
_atom_site_aniso_U_22
_atom_site_aniso_U_33
_atom_site_aniso_U_12
_atom_site_aniso_U_13
_atom_site_aniso_U_23
I1 0.01055(8) 0.01564(8) 0.01338(8) -0.00005(5) 0.00345(5) 0.00554(6)
F1 0.037(1) 0.039(1) 0.0221(9) 0.0069(8) 0.0102(8) 0.0131(8)
F2 0.0247(9) 0.0279(9) 0.036(1) -0.0036(7) 0.0037(8) 0.0194(8)
F3 0.0196(9) 0.041(1) 0.063(2) 0.0112(8) 0.0119(10) 0.024(1)
F4 0.0361(10) 0.0243(9) 0.0321(10) 0.0030(7) 0.0188(8) 0.0147(8)
O1 0.0193(9) 0.0201(9) 0.0166(9) -0.0005(7) 0.0027(7) 0.0095(8)
O2 0.0144(8) 0.0214(9) 0.0180(9) 0.0007(7) 0.0030(7) 0.0096(8)
O3 0.0133(8) 0.0222(9) 0.0200(9) -0.0011(7) 0.0030(7) 0.0099(8)
O4 0.0148(9) 0.030(1) 0.026(1) 0.0023(7) 0.0068(8) 0.0185(9)
O5 0.0187(9) 0.0209(10) 0.029(1) 0.0039(7) 0.0075(8) 0.0134(8)
O6 0.0206(9) 0.0203(9) 0.0206(9) 0.0043(7) 0.0076(8) 0.0065(8)
O7 0.0134(8) 0.0262(10) 0.0227(9) 0.0009(7) 0.0076(7) 0.0114(8)
C1 0.016(1) 0.014(1) 0.012(1) -0.0007(8) 0.0050(9) 0.0038(9)
C2 0.015(1) 0.019(1) 0.020(1) 0.0010(9) 0.0062(10) 0.006(1)
C3 0.017(1) 0.026(1) 0.021(1) -0.0025(10) 0.007(1) 0.006(1)
C4 0.024(1) 0.027(1) 0.016(1) -0.009(1) 0.006(1) 0.004(1)
C5 0.028(1) 0.022(1) 0.021(1) -0.006(1) 0.003(1) 0.012(1)
C6 0.018(1) 0.021(1) 0.018(1) 0.0004(9) 0.0036(10) 0.010(1)
C7 0.016(1) 0.026(1) 0.027(1) 0.0069(10) 0.005(1) 0.015(1)
C8 0.013(1) 0.028(1) 0.020(1) 0.0019(9) 0.0032(10) 0.011(1)
C9 0.013(1) 0.021(1) 0.022(1) -0.0011(9) 0.0063(10) 0.007(1)
C10 0.017(1) 0.022(1) 0.026(1) -0.0008(9) 0.010(1) 0.011(1)
C11 0.023(1) 0.030(1) 0.025(1) 0.000(1) 0.007(1) 0.018(1)
C12 0.024(1) 0.023(1) 0.031(2) 0.001(1) 0.004(1) 0.018(1)
C13 0.018(1) 0.020(1) 0.027(1) 0.0055(10) 0.004(1) 0.010(1)
C14 0.020(1) 0.019(1) 0.029(1) 0.0055(10) 0.006(1) 0.009(1)
C15 0.016(1) 0.027(1) 0.022(1) 0.0020(10) 0.008(1) 0.002(1)
C16 0.014(1) 0.037(2) 0.020(1) -0.001(1) 0.008(1) 0.009(1)
C17 0.022(1) 0.031(1) 0.018(1) -0.004(1) 0.006(1) 0.013(1)
C18 0.020(1) 0.026(1) 0.018(1) -0.0018(10) 0.0022(10) 0.012(1)
B1 0.016(1) 0.021(1) 0.027(2) 0.002(1) 0.006(1) 0.012(1)

loop_
_atom_type_symbol
_atom_type_description
_atom_type_scat_dispersion_real
_atom_type_scat_dispersion_imag
_atom_type_scat_source
C C 0.003 0.002
;International Tables for Crystallography
(1992, Vol. C, Tables 4.2.6.8 and 6.1.1.1)
;
H H 0.000 0.000
;International Tables for Crystallography
(1992, Vol. C, Table 6.1.1.2)
;
B B 0.001 0.001
;International Tables for Crystallography
(1992, Vol. C, Tables 4.2.6.8 and 6.1.1.1)
;
F F 0.017 0.010
;International Tables for Crystallography
(1992, Vol. C, Tables 4.2.6.8 and 6.1.1.1)
;
I I -0.474 1.812
;International Tables for Crystallography
(1992, Vol. C, Tables 4.2.6.8 and 6.1.1.1)
;
O O 0.011 0.006
;International Tables for Crystallography
(1992, Vol. C, Tables 4.2.6.8 and 6.1.1.1)
;

loop_
_geom_angle_atom_site_label_1
_geom_angle_atom_site_label_2
_geom_angle_atom_site_label_3
_geom_angle
_geom_angle_publ_flag
O1 I1 C1 91.85(9) yes
I1 O1 H1O 106(3) no
C7 O2 C18 111.7(2) yes
C8 O3 C9 114.2(2) yes
C10 O4 C11 112.3(2) yes
C12 O5 C13 114.4(2) yes
C14 O6 C15 110.3(2) yes
C16 O7 C17 111.4(2) yes
I1 C1 C2 117.5(2) yes
I1 C1 C6 119.5(2) yes
C2 C1 C6 122.8(2) yes
C1 C2 C3 118.3(3) yes
C1 C2 H2 120.8 no
C3 C2 H2 120.8 no
C2 C3 C4 120.0(3) yes
C2 C3 H3 120.0 no
C4 C3 H3 120.0 no
C3 C4 C5 120.3(3) yes
C3 C4 H4 119.9 no
C5 C4 H4 119.8 no
C4 C5 C6 120.9(3) yes
C4 C5 H5 119.5 no
C6 C5 H5 119.5 no
C1 C6 C5 117.6(3) yes
C1 C6 H6 121.2 no
C5 C6 H6 121.2 no
O2 C7 C8 112.1(2) yes
O2 C7 H7a 108.8 no
O2 C7 H7b 108.8 no
C8 C7 H7a 108.8 no
C8 C7 H7b 108.8 no
H7a C7 H7b 109.5 no
O3 C8 C7 107.1(2) yes
O3 C8 H8a 110.1 no
O3 C8 H8b 110.1 no
C7 C8 H8a 110.1 no
C7 C8 H8b 110.1 no
H8a C8 H8b 109.5 no
O3 C9 C10 108.0(2) yes
O3 C9 H9a 109.8 no
O3 C9 H9b 109.8 no
C10 C9 H9a 109.8 no
C10 C9 H9b 109.8 no
H9a C9 H9b 109.5 no
O4 C10 C9 108.7(2) yes
O4 C10 H10a 109.7 no
O4 C10 H10b 109.7 no
C9 C10 H10a 109.7 no
C9 C10 H10b 109.7 no
H10a C10 H10b 109.5 no
O4 C11 C12 109.0(2) yes
O4 C11 H11a 109.6 no
O4 C11 H11b 109.6 no
C12 C11 H11a 109.6 no
C12 C11 H11b 109.6 no
H11a C11 H11b 109.5 no
O5 C12 C11 109.4(2) yes
O5 C12 H12a 109.5 no
O5 C12 H12b 109.5 no
C11 C12 H12a 109.5 no
C11 C12 H12b 109.5 no
H12a C12 H12b 109.5 no
O5 C13 C14 113.0(2) yes
O5 C13 H13a 108.6 no
O5 C13 H13b 108.6 no
C14 C13 H13a 108.6 no
C14 C13 H13b 108.6 no
H13a C13 H13b 109.5 no
O6 C14 C13 108.4(2) yes
O6 C14 H14a 109.7 no
O6 C14 H14b 109.7 no
C13 C14 H14a 109.7 no
C13 C14 H14b 109.7 no
H14a C14 H14b 109.5 no
O6 C15 C16 109.6(2) yes
O6 C15 H15a 109.5 no
O6 C15 H15b 109.4 no
C16 C15 H15a 109.5 no
C16 C15 H15b 109.4 no
H15a C15 H15b 109.5 no
O7 C16 C15 109.6(2) yes
O7 C16 H16a 109.4 no
O7 C16 H16b 109.4 no
C15 C16 H16a 109.4 no
C15 C16 H16b 109.4 no
H16a C16 H16b 109.5 no
O7 C17 C18 109.0(2) yes
O7 C17 H17a 109.6 no
O7 C17 H17b 109.6 no
C18 C17 H17a 109.6 no
C18 C17 H17b 109.6 no
H17a C17 H17b 109.5 no
O2 C18 C17 109.9(2) yes
O2 C18 H18a 109.4 no
O2 C18 H18b 109.4 no
C17 C18 H18a 109.4 no
C17 C18 H18b 109.4 no
H18a C18 H18b 109.5 no
F1 B1 F2 108.6(3) yes
F1 B1 F3 109.5(3) yes
F1 B1 F4 108.4(2) yes
F2 B1 F3 110.6(2) yes
F2 B1 F4 109.3(2) yes
F3 B1 F4 110.3(3) yes

loop_
_geom_bond_atom_site_label_1
_geom_bond_atom_site_label_2
_geom_bond_distance
_geom_bond_publ_flag
I1 O1 1.937(2) yes
I1 C1 2.103(3) yes
F1 B1 1.406(4) yes
F2 B1 1.394(4) yes
F3 B1 1.390(4) yes
F4 B1 1.397(4) yes
O1 H1O 0.71(4) no
O2 C7 1.447(3) yes
O2 C18 1.435(3) yes
O3 C8 1.426(3) yes
O3 C9 1.427(3) yes
O4 C10 1.434(3) yes
O4 C11 1.425(3) yes
O5 C12 1.435(4) yes
O5 C13 1.439(4) yes
O6 C14 1.432(4) yes
O6 C15 1.429(4) yes
O7 C16 1.433(3) yes
O7 C17 1.420(4) yes
C1 C2 1.394(4) yes
C1 C6 1.394(4) yes
C2 C3 1.400(4) yes
C2 H2 0.950 no
C3 C4 1.395(4) yes
C3 H3 0.950 no
C4 C5 1.391(4) yes
C4 H4 0.950 no
C5 C6 1.398(4) yes
C5 H5 0.950 no
C6 H6 0.950 no
C7 C8 1.508(4) yes
C7 H7a 0.950 no
C7 H7b 0.950 no
C8 H8a 0.950 no
C8 H8b 0.950 no
C9 C10 1.497(4) yes
C9 H9a 0.950 no
C9 H9b 0.950 no
C10 H10a 0.950 no
C10 H10b 0.950 no
C11 C12 1.508(4) yes
C11 H11a 0.950 no
C11 H11b 0.950 no
C12 H12a 0.950 no
C12 H12b 0.950 no
C13 C14 1.506(4) yes
C13 H13a 0.950 no
C13 H13b 0.950 no
C14 H14a 0.950 no
C14 H14b 0.950 no
C15 C16 1.497(5) yes
C15 H15a 0.950 no
C15 H15b 0.950 no
C16 H16a 0.950 no
C16 H16b 0.950 no
C17 C18 1.505(4) yes
C17 H17a 0.950 no
C17 H17b 0.950 no
C18 H18a 0.950 no
C18 H18b 0.950 no

loop_
_geom_contact_atom_site_label_1
_geom_contact_atom_site_label_2
_geom_contact_distance
_geom_contact_site_symmetry_2
I1 O2 2.598(2) .
I1 O3 2.910(2) .
I1 O4 3.137(2) .
I1 C7 3.369(3) .
I1 O7 3.374(2) .
I1 O1 3.520(2) 2_665
I1 O5 3.596(2) .
F1 C12 3.313(4) 2_665
F1 C13 3.317(4) 1_645
F1 C14 3.485(4) 1_645
F1 O5 3.551(3) 2_665
F2 C7 3.115(3) .
F2 C8 3.179(4) 2_766
F2 C4 3.249(4) 1_655
F2 C7 3.382(4) 2_766
F2 C18 3.383(3) 2_766
F3 C7 3.440(4) .
F3 C6 3.570(3) .
F4 C10 3.171(3) 1_545
F4 C16 3.255(3) 2_666
F4 O4 3.355(3) 1_545
F4 C9 3.366(3) 1_545
F4 C8 3.456(3) 2_766
F4 C14 3.563(4) 1_645
O1 O5 2.628(3) .
O1 O4 3.174(3) .
O1 C11 3.352(4) .
O1 O1 3.430(4) 2_665
O1 O3 3.515(3) 2_665
O1 C3 3.520(4) 2_565
O1 C12 3.564(4) .
O2 C1 3.186(3) .
O2 C6 3.240(3) .
O3 C3 3.380(4) 1_655
O4 H1O 2.89(4) .
O6 C2 3.417(3) .
O6 H1O 3.54(4) .
O7 C1 3.522(3) .
C1 C17 3.537(4) .
C3 H1O 3.44(4) 2_565
C3 C8 3.598(4) 1_455
C4 C13 3.513(4) 2_565
C5 C18 3.508(4) 2_666
C11 H1O 2.89(4) .
C12 H1O 2.90(4) .
C13 H1O 2.99(4) .

loop_
_geom_hbond_atom_site_label_D
_geom_hbond_atom_site_label_H
_geom_hbond_atom_site_label_A
_geom_hbond_site_symmetry_A
_geom_hbond_distance_DH
_geom_hbond_distance_HA
_geom_hbond_distance_DA
_geom_hbond_angle_DHA
_geom_hbond_publ_flag
O1 H1O O4 1_555 0.71(4) 2.89(4) 3.174(3) 107(3) no
O1 H1O O5 1_555 0.71(4) 1.92(4) 2.627(3) 175(5) no

loop_
_cod_related_entry_id
_cod_related_entry_database
_cod_related_entry_code
1 ChemSpider 17591572
